data_4062100
loop_
_publ_author_name
'Francis, Matthew D.'
'Hitchcock, Peter B.'

_publ_section_title
;
 Studies of the 24-Electronnido-5-Vertex Clusters [M(\h^4^-P~2~C~2~Bu^t^~2~)]
 (M = Ge, Pb, Sn): Synthesis and Characterization of [M(\h^4^-P~2~C~2~Bu^t^~2~)]
 (M = Ge, Pb), [Sn(\h^4^-P~2~C~2~Bu^t^~2~){W(CO)~5~}~n~] (n= 1, 2), and
 [I~2~GeP~2~C~2~Bu^t^~2~] and the M\"ossbauer Spectrum of
 [Sn(\h^4^-P~2~C~2~Bu^t^~2~)]}
;
_journal_coden_ASTM ORGND7
_journal_issue 14
_journal_name_full Organometallics
_journal_page_first 2891
_journal_page_last 2896
_journal_paper_doi 10.1021/om030186l
_journal_volume 22
_journal_year 2003
_chemical_formula_moiety 'C10 H18 Ge1 I2 P2'
_chemical_formula_sum 'C10 H18 Ge I2 P2'
_chemical_formula_weight 526.57
_chemical_name_common '[GeI2(P2C2tBu2)]'
_space_group_IT_number 14
_symmetry_cell_setting monoclinic
_symmetry_space_group_name_Hall '-P 2yn'
_symmetry_space_group_name_H-M 'P 1 21/n 1'
_cell_angle_alpha 90
_cell_angle_beta 101.9190
_cell_angle_gamma 90
_cell_formula_units_Z 4
_cell_length_a 8.9736(2)
_cell_length_b 19.2898(5)
_cell_length_c 9.9627(2)
_cell_measurement_temperature 173(2)
_cell_volume 1687.35(7)
_diffrn_ambient_temperature 173(2)
_exptl_crystal_density_diffrn 2.073
_cod_depositor_comments
;
 Updated bibliographical information.

 Antanas Vaitkus,
 2019-09-11
;
_cod_original_sg_symbol_H-M 'P 21/n'
_cod_database_code 4062100

loop_
_symmetry_equiv_pos_as_xyz
'x, y, z'
'-x+1/2, y+1/2, -z+1/2'
'-x, -y, -z'
'x-1/2, -y-1/2, z-1/2'

loop_
_atom_site_label
_atom_site_type_symbol
_atom_site_fract_x
_atom_site_fract_y
_atom_site_fract_z
_atom_site_U_iso_or_equiv
_atom_site_adp_type
_atom_site_occupancy
_atom_site_symmetry_multiplicity
_atom_site_calc_flag
_atom_site_refinement_flags
_atom_site_disorder_assembly
_atom_site_disorder_group
Ge Ge 0.68412(5) 0.11076(2) 0.27614(4) 0.02635(14) Uani 1 1 d . . .
I1 I 0.40354(3) 0.144915(17) 0.21648(3) 0.04283(13) Uani 1 1 d . . .
I2 I 0.79944(4) 0.173396(19) 0.49742(3) 0.04911(14) Uani 1 1 d . . .
P1 P 0.70948(13) 0.02463(6) 0.05930(11) 0.0310(3) Uani 1 1 d . . .
P2 P 0.92118(12) 0.03667(6) 0.20327(11) 0.0303(3) Uani 1 1 d . . .
C1 C 0.7941(4) 0.1107(2) 0.1267(4) 0.0258(8) Uani 1 1 d . . .
C2 C 0.7344(4) 0.0134(2) 0.2513(4) 0.0268(9) Uani 1 1 d . . .
C3 C 0.8417(5) 0.1685(2) 0.0405(5) 0.0321(9) Uani 1 1 d . . .
C4 C 0.7015(6) 0.2104(3) -0.0264(5) 0.0466(12) Uani 1 1 d . . .
H4A H 0.6513 0.2285 0.0448 0.07 Uiso 1 1 calc R . .
H4B H 0.6306 0.1804 -0.0886 0.07 Uiso 1 1 calc R . .
H4C H 0.7326 0.249 -0.0782 0.07 Uiso 1 1 calc R . .
C5 C 0.9535(6) 0.2159(3) 0.1343(6) 0.0470(12) Uani 1 1 d . . .
H5A H 0.9049 0.2348 0.2059 0.07 Uiso 1 1 calc R . .
H5B H 0.9835 0.254 0.0804 0.07 Uiso 1 1 calc R . .
H5C H 1.044 0.1893 0.1769 0.07 Uiso 1 1 calc R . .
C6 C 0.9182(7) 0.1387(3) -0.0714(6) 0.0584(16) Uani 1 1 d . . .
H6A H 0.9466 0.1766 -0.1265 0.088 Uiso 1 1 calc R . .
H6B H 0.847 0.1075 -0.1306 0.088 Uiso 1 1 calc R . .
H6C H 1.0096 0.1128 -0.0284 0.088 Uiso 1 1 calc R . .
C7 C 0.7044(5) -0.0525(2) 0.3231(4) 0.0294(9) Uani 1 1 d . . .
C8 C 0.5333(5) -0.0580(3) 0.3204(6) 0.0494(13) Uani 1 1 d . . .
H8A H 0.5131 -0.1004 0.368 0.074 Uiso 1 1 calc R . .
H8B H 0.477 -0.0596 0.225 0.074 Uiso 1 1 calc R . .
H8C H 0.5005 -0.0176 0.3664 0.074 Uiso 1 1 calc R . .
C9 C 0.7914(6) -0.0506(3) 0.4718(5) 0.0488(13) Uani 1 1 d . . .
H9A H 0.7708 -0.0931 0.5187 0.073 Uiso 1 1 calc R . .
H9B H 0.7584 -0.0103 0.5182 0.073 Uiso 1 1 calc R . .
H9C H 0.9008 -0.0471 0.4741 0.073 Uiso 1 1 calc R . .
C10 C 0.7562(7) -0.1157(3) 0.2515(6) 0.0572(15) Uani 1 1 d . . .
H10A H 0.7361 -0.158 0.2992 0.086 Uiso 1 1 calc R . .
H10B H 0.8656 -0.1121 0.2535 0.086 Uiso 1 1 calc R . .
H10C H 0.7002 -0.1174 0.1561 0.086 Uiso 1 1 calc R . .

loop_
_atom_site_aniso_label
_atom_site_aniso_U_11
_atom_site_aniso_U_22
_atom_site_aniso_U_33
_atom_site_aniso_U_23
_atom_site_aniso_U_13
_atom_site_aniso_U_12
Ge 0.0251(2) 0.0281(2) 0.0274(2) -0.00231(18) 0.00906(18) 0.00184(17)
I1 0.02871(18) 0.0511(2) 0.0498(2) 0.00319(15) 0.01058(14) 0.01026(13)
I2 0.0427(2) 0.0620(2) 0.0422(2) -0.02362(16) 0.00757(14) -0.00300(15)
P1 0.0402(6) 0.0287(6) 0.0238(5) -0.0020(4) 0.0060(5) -0.0038(5)
P2 0.0271(6) 0.0311(6) 0.0344(6) 0.0024(5) 0.0103(5) 0.0046(4)
C1 0.025(2) 0.024(2) 0.031(2) -0.0021(17) 0.0088(17) 0.0009(16)
C2 0.027(2) 0.028(2) 0.026(2) -0.0007(17) 0.0056(16) 0.0009(17)
C3 0.033(2) 0.030(2) 0.037(2) 0.0065(19) 0.0164(19) 0.0012(18)
C4 0.048(3) 0.039(3) 0.052(3) 0.016(2) 0.008(2) 0.001(2)
C5 0.041(3) 0.036(3) 0.067(3) 0.002(2) 0.017(2) -0.010(2)
C6 0.084(4) 0.050(3) 0.057(3) 0.010(3) 0.051(3) 0.006(3)
C7 0.034(2) 0.027(2) 0.029(2) 0.0075(18) 0.0113(18) 0.0004(18)
C8 0.039(3) 0.052(3) 0.058(3) 0.014(3) 0.011(2) -0.011(2)
C9 0.045(3) 0.061(3) 0.038(3) 0.018(2) 0.002(2) -0.002(2)
C10 0.092(4) 0.029(2) 0.059(3) 0.008(2) 0.034(3) 0.003(3)

loop_
_geom_bond_atom_site_label_1
_geom_bond_atom_site_label_2
_geom_bond_distance
_geom_bond_site_symmetry_2
_geom_bond_publ_flag
Ge C1 1.948(4) . ?
Ge C2 1.958(4) . ?
Ge I2 2.5394(5) . ?
Ge I1 2.5512(5) . ?
P1 C2 1.892(4) . ?
P1 C1 1.891(4) . ?
P1 P2 2.1435(16) . ?
P2 C2 1.890(4) . ?
P2 C1 1.888(4) . ?
C1 C3 1.522(6) . ?
C2 C7 1.510(6) . ?
C3 C5 1.526(6) . ?
C3 C4 1.527(6) . ?
C3 C6 1.537(6) . ?
C7 C9 1.526(6) . ?
C7 C10 1.532(7) . ?
C7 C8 1.534(6) . ?

loop_
_cod_related_entry_id
_cod_related_entry_database
_cod_related_entry_code
1 ChemSpider 30659613
